data_7020238
loop_
_publ_author_name
'Zhou, Chang-Long'
'Wang, Zhe-Ming'
'Wang, Bing-Wu'
'Gao, Song'

_publ_section_title
;
 A oximato-bridged linear trinuclear [Mn(IV)Mn(III)Mn(IV)] single-molecule
 magnet.
;
_journal_issue 44
_journal_name_full 'Dalton transactions (Cambridge, England : 2003)'
_journal_page_first 13620
_journal_page_last 13625
_journal_paper_doi 10.1039/c2dt31039b
_journal_volume 41
_journal_year 2012
_chemical_formula_sum 'C102 H158 Mn3 N6 Na O16'
_chemical_formula_weight 1912.1
_chemical_name_common Mn3Na-tBuSao
_chemical_name_systematic
;
?
;
_space_group_IT_number 15
_symmetry_cell_setting monoclinic
_symmetry_space_group_name_Hall '-C 2yc'
_symmetry_space_group_name_H-M 'C 1 2/c 1'
_atom_sites_solution_hydrogens geom
_atom_sites_solution_primary direct
_atom_sites_solution_secondary difmap
_audit_creation_method SHELXL-97
_cell_angle_alpha 90.00
_cell_angle_beta 107.34(3)
_cell_angle_gamma 90.00
_cell_formula_units_Z 4
_cell_length_a 37.563(8)
_cell_length_b 15.648(3)
_cell_length_c 23.292(5)
_cell_measurement_reflns_used 12544
_cell_measurement_temperature 110.05(10)
_cell_measurement_theta_max 73.7717
_cell_measurement_theta_min 3.5959
_cell_volume 13069(5)
_computing_cell_refinement
;
CrysAlisPro, Agilent Technologies,
Version 1.171.35.21 (release 20-01-2012 CrysAlis171 .NET)
(compiled Jan 23 2012,18:06:46)
;
_computing_data_collection
;
CrysAlisPro, Agilent Technologies,
Version 1.171.35.21 (release 20-01-2012 CrysAlis171 .NET)
(compiled Jan 23 2012,18:06:46)
;
_computing_data_reduction
;
CrysAlisPro, Agilent Technologies,
Version 1.171.35.21 (release 20-01-2012 CrysAlis171 .NET)
(compiled Jan 23 2012,18:06:46)
;
_computing_structure_refinement 'SHELXL-97 (Sheldrick, 1997)'
_computing_structure_solution 'SHELXS-97 (Sheldrick, 1990)'
_diffrn_ambient_temperature 110.05(10)
_diffrn_detector_area_resol_mean 10.5992
_diffrn_measured_fraction_theta_full 0.968
_diffrn_measured_fraction_theta_max 0.968
_diffrn_measurement_device_type 'SuperNova, Single source at offset), Atlas'
_diffrn_measurement_method '\w scans'
_diffrn_radiation_monochromator mirror
_diffrn_radiation_source 'SuperNova (Cu) X-ray Source'
_diffrn_radiation_type 'Cu K\a'
_diffrn_radiation_wavelength 1.5418
_diffrn_reflns_av_R_equivalents 0.0308
_diffrn_reflns_av_sigmaI/netI 0.0399
_diffrn_reflns_limit_h_max 46
_diffrn_reflns_limit_h_min -44
_diffrn_reflns_limit_k_max 18
_diffrn_reflns_limit_k_min -19
_diffrn_reflns_limit_l_max 28
_diffrn_reflns_limit_l_min -18
_diffrn_reflns_number 25367
_diffrn_reflns_theta_full 73.91
_diffrn_reflns_theta_max 73.7717
_diffrn_reflns_theta_min 3.5959
_exptl_absorpt_correction_T_max 1.0000
_exptl_absorpt_correction_T_min 0.41939
_exptl_absorpt_correction_type multi-scan
_exptl_absorpt_process_details
;
CrysAlisPro, Agilent Technologies,
Version 1.171.35.21 (release 20-01-2012 CrysAlis171 .NET)
(compiled Jan 23 2012,18:06:46)
Empirical absorption correction using spherical harmonics,
implemented in SCALE3 ABSPACK scaling algorithm.
;
_exptl_crystal_colour black
_exptl_crystal_density_diffrn 0.968
_exptl_crystal_density_method 'not measured'
_exptl_crystal_description block
_exptl_crystal_F_000 4074
_exptl_crystal_size_max 0.40
_exptl_crystal_size_mid 0.40
_exptl_crystal_size_min 0.30
_platon_squeeze_details
;
The disordered solvent molecules cannot be modeled even with restraits
and were treated by SQUEEZE,PLATON.
A total 522e per unit cell were accumulated which corresponds
to 130e per Mn3 formula. The 130e might come from n-Propanol
solvents and are not included in the formula.
;
_refine_diff_density_max 0.822
_refine_diff_density_min -1.033
_refine_diff_density_rms 0.091
_refine_ls_extinction_coef 0.00072(12)
_refine_ls_extinction_expression Fc^*^=kFc[1+0.001xFc^2^\l^3^/sin(2\q)]^-1/4^
_refine_ls_extinction_method SHELXL
_refine_ls_goodness_of_fit_ref 1.051
_refine_ls_hydrogen_treatment riding
_refine_ls_matrix_type full
_refine_ls_number_parameters 628
_refine_ls_number_reflns 12827
_refine_ls_number_restraints 5
_refine_ls_restrained_S_all 1.054
_refine_ls_R_factor_all 0.0804
_refine_ls_R_factor_gt 0.0686
_refine_ls_shift/su_max 0.001
_refine_ls_shift/su_mean 0.000
_refine_ls_structure_factor_coef Fsqd
_refine_ls_weighting_details 'calc w=1/[\s^2^(Fo^2^)+(0.1008P)^2^+47.0058P] where P=(Fo^2^+2Fc^2^)/3'
_refine_ls_weighting_scheme calc
_refine_ls_wR_factor_gt 0.1873
_refine_ls_wR_factor_ref 0.1965
_reflns_number_gt 10765
_reflns_number_total 12827
_reflns_threshold_expression >2sigma(I)
_cod_data_source_file c2dt31039b.txt
_cod_data_source_block Mn3-GaoSongPKU
_cod_original_cell_volume 13068(5)
_cod_original_sg_symbol_H-M C2/c
_cod_database_code 7020238

loop_
_symmetry_equiv_pos_as_xyz
'x, y, z'
'-x, y, -z+1/2'
'x+1/2, y+1/2, z'
'-x+1/2, y+1/2, -z+1/2'
'-x, -y, -z'
'x, -y, z-1/2'
'-x+1/2, -y+1/2, -z'
'x+1/2, -y+1/2, z-1/2'

loop_
_atom_site_label
_atom_site_type_symbol
_atom_site_fract_x
_atom_site_fract_y
_atom_site_fract_z
_atom_site_U_iso_or_equiv
_atom_site_adp_type
_atom_site_occupancy
_atom_site_symmetry_multiplicity
_atom_site_calc_flag
_atom_site_refinement_flags
_atom_site_disorder_assembly
_atom_site_disorder_group
Mn1 Mn 0.0000 0.10625(4) 0.2500 0.02222(17) Uani 1 2 d S . .
Na1 Na 0.0000 0.32955(13) 0.2500 0.0564(7) Uani 1 2 d S . .
O6 O 0.03099(5) 0.20564(13) 0.23350(10) 0.0233(4) Uani 1 1 d . A .
C1 C 0.13734(7) -0.03888(17) 0.35168(13) 0.0182(5) Uani 1 1 d . . .
Mn2 Mn 0.097803(11) 0.11113(3) 0.295237(19) 0.01873(14) Uani 1 1 d . A .
O5 O 0.03037(5) 0.09457(14) 0.33186(10) 0.0237(4) Uani 1 1 d . . .
C2 C 0.12196(8) 0.23444(18) 0.48295(13) 0.0210(6) Uani 1 1 d . . .
H2 H 0.1074 0.2163 0.5078 0.025 Uiso 1 1 calc R . .
O1 O 0.12433(5) 0.20906(12) 0.32836(9) 0.0183(4) Uani 1 1 d . A .
C3 C 0.15889(8) 0.26601(19) 0.13544(13) 0.0233(6) Uani 1 1 d . . .
O2 O 0.12702(5) 0.09005(12) 0.24477(9) 0.0193(4) Uani 1 1 d . . .
C4 C 0.07844(8) 0.22945(18) 0.19470(13) 0.0208(6) Uani 1 1 d . A .
H4 H 0.0626 0.2718 0.1709 0.025 Uiso 1 1 calc R . .
O3 O 0.12654(5) 0.04056(12) 0.35636(9) 0.0187(4) Uani 1 1 d . . .
C5 C 0.07645(7) 0.16509(18) 0.39950(13) 0.0194(5) Uani 1 1 d . . .
H5 H 0.0607 0.1614 0.4246 0.023 Uiso 1 1 calc R A .
O4 O 0.03255(6) 0.02087(14) 0.22139(11) 0.0299(5) Uani 1 1 d . . .
N3 N 0.06609(6) 0.18789(15) 0.23225(11) 0.0186(5) Uani 1 1 d . . .
C6 C 0.12841(8) -0.17675(19) 0.30051(14) 0.0237(6) Uani 1 1 d . . .
H6 H 0.1141 -0.2124 0.2691 0.028 Uiso 1 1 calc R . .
N2 N 0.06500(6) 0.13058(15) 0.34724(11) 0.0187(5) Uani 1 1 d . A .
C7 C 0.08086(8) -0.06752(19) 0.26490(14) 0.0247(6) Uani 1 1 d . . .
H7 H 0.0658 -0.1108 0.2409 0.030 Uiso 1 1 calc R A .
C8 C 0.16303(7) 0.29287(17) 0.40754(13) 0.0188(5) Uani 1 1 d . A .
C9 C 0.11647(8) -0.09277(18) 0.30484(13) 0.0210(6) Uani 1 1 d . A .
O10 O 0.0097(3) 0.3650(5) 0.3405(4) 0.066(2) Uani 0.50 1 d P A 1
C10 C 0.17217(8) 0.31480(18) 0.46814(13) 0.0206(6) Uani 1 1 d . . .
H10 H 0.1927 0.3521 0.4838 0.025 Uiso 1 1 calc R . .
N1 N 0.06771(6) 0.00891(16) 0.25906(12) 0.0228(5) Uani 1 1 d . A .
C11 C 0.11162(7) 0.20924(17) 0.42288(13) 0.0189(5) Uani 1 1 d . A .
C12 C 0.13301(7) 0.23526(17) 0.38520(12) 0.0161(5) Uani 1 1 d . . .
O13 O 0.0232(2) 0.4701(6) 0.2291(4) 0.170(3) Uiso 1 1 d D A .
C13 C 0.13713(8) 0.14544(17) 0.20917(12) 0.0179(5) Uani 1 1 d . A .
C14 C 0.17971(8) -0.15540(19) 0.38810(13) 0.0222(6) Uani 1 1 d . . .
H14 H 0.2014 -0.1776 0.4166 0.027 Uiso 1 1 calc R . .
C15 C 0.15315(8) 0.28563(18) 0.50752(13) 0.0212(6) Uani 1 1 d . . .
C16 C 0.12589(8) 0.27594(19) 0.14916(13) 0.0224(6) Uani 1 1 d . A .
H16 H 0.1104 0.3237 0.1335 0.027 Uiso 1 1 calc R . .
C17 C 0.16999(8) 0.13036(18) 0.19259(13) 0.0203(6) Uani 1 1 d . . .
C18 C 0.16920(7) -0.07204(18) 0.39599(13) 0.0191(5) Uani 1 1 d . . .
C19 C 0.11451(8) 0.21687(18) 0.18585(12) 0.0196(6) Uani 1 1 d . . .
C20 C 0.17984(8) 0.1917(2) 0.15717(13) 0.0236(6) Uani 1 1 d . . .
H20 H 0.2022 0.1832 0.1468 0.028 Uiso 1 1 calc R . .
C21 C 0.18961(8) -0.01897(18) 0.45170(13) 0.0220(6) Uani 1 1 d . . .
C22 C 0.16036(8) -0.20890(19) 0.34072(14) 0.0232(6) Uani 1 1 d . . .
C23 C 0.16273(9) 0.0003(2) 0.48817(14) 0.0291(7) Uani 1 1 d . . .
H23A H 0.1413 0.0324 0.4632 0.044 Uiso 1 1 calc R . .
H23B H 0.1756 0.0343 0.5236 0.044 Uiso 1 1 calc R . .
H23C H 0.1541 -0.0534 0.5011 0.044 Uiso 1 1 calc R . .
C24 C 0.20812(9) 0.0429(2) 0.28062(15) 0.0284(7) Uani 1 1 d . . .
H24A H 0.2220 -0.0106 0.2920 0.043 Uiso 1 1 calc R . .
H24B H 0.1874 0.0445 0.2980 0.043 Uiso 1 1 calc R . .
H24C H 0.2248 0.0914 0.2957 0.043 Uiso 1 1 calc R . .
C25 C 0.20286(9) 0.2610(2) 0.33977(16) 0.0294(7) Uani 1 1 d . A .
H25A H 0.2153 0.2866 0.3125 0.044 Uiso 1 1 calc R . .
H25B H 0.1841 0.2198 0.3176 0.044 Uiso 1 1 calc R . .
H25C H 0.2213 0.2318 0.3726 0.044 Uiso 1 1 calc R . .
C26 C 0.21366(10) 0.3954(2) 0.39912(17) 0.0358(8) Uani 1 1 d . A .
H26A H 0.2328 0.3655 0.4306 0.054 Uiso 1 1 calc R . .
H26B H 0.2023 0.4400 0.4174 0.054 Uiso 1 1 calc R . .
H26C H 0.2251 0.4215 0.3706 0.054 Uiso 1 1 calc R . .
C27 C 0.16501(9) 0.3075(2) 0.57486(14) 0.0252(6) Uani 1 1 d . . .
C28 C 0.15585(10) 0.3804(2) 0.31439(15) 0.0298(7) Uani 1 1 d . A .
H28A H 0.1692 0.4071 0.2888 0.045 Uiso 1 1 calc R . .
H28B H 0.1434 0.4247 0.3312 0.045 Uiso 1 1 calc R . .
H28C H 0.1372 0.3405 0.2903 0.045 Uiso 1 1 calc R . .
C29 C 0.20475(8) 0.0647(2) 0.43323(14) 0.0268(6) Uani 1 1 d . . .
H29A H 0.2237 0.0515 0.4133 0.040 Uiso 1 1 calc R . .
H29B H 0.2160 0.0994 0.4691 0.040 Uiso 1 1 calc R . .
H29C H 0.1843 0.0966 0.4055 0.040 Uiso 1 1 calc R . .
C30 C 0.18367(8) 0.33163(19) 0.36589(14) 0.0227(6) Uani 1 1 d . . .
C31 C 0.22313(9) -0.0674(2) 0.49294(14) 0.0286(7) Uani 1 1 d . . .
H31A H 0.2145 -0.1205 0.5067 0.043 Uiso 1 1 calc R . .
H31B H 0.2355 -0.0318 0.5278 0.043 Uiso 1 1 calc R . .
H31C H 0.2408 -0.0809 0.4707 0.043 Uiso 1 1 calc R . .
C32 C 0.22605(11) 0.0443(3) 0.18690(18) 0.0395(8) Uani 1 1 d . . .
H32A H 0.2172 0.0494 0.1430 0.059 Uiso 1 1 calc R . .
H32B H 0.2390 -0.0104 0.1980 0.059 Uiso 1 1 calc R . .
H32C H 0.2432 0.0912 0.2037 0.059 Uiso 1 1 calc R . .
C33 C 0.19281(8) 0.0482(2) 0.21192(14) 0.0253(6) Uani 1 1 d . . .
C34 C 0.16824(10) -0.0299(2) 0.18820(17) 0.0342(7) Uani 1 1 d . . .
H34A H 0.1589 -0.0273 0.1442 0.051 Uiso 1 1 calc R . .
H34B H 0.1471 -0.0302 0.2048 0.051 Uiso 1 1 calc R . .
H34C H 0.1830 -0.0821 0.2004 0.051 Uiso 1 1 calc R . .
C35 C 0.14440(11) 0.4003(3) 0.0719(2) 0.0441(9) Uani 1 1 d . . .
H35A H 0.1535 0.4371 0.0452 0.066 Uiso 1 1 calc R . .
H35B H 0.1399 0.4349 0.1041 0.066 Uiso 1 1 calc R . .
H35C H 0.1211 0.3726 0.0488 0.066 Uiso 1 1 calc R . .
C36 C 0.19748(10) 0.3715(2) 0.59173(16) 0.0338(7) Uani 1 1 d . . .
H36A H 0.2040 0.3844 0.6348 0.051 Uiso 1 1 calc R . .
H36B H 0.1900 0.4242 0.5685 0.051 Uiso 1 1 calc R . .
H36C H 0.2191 0.3466 0.5826 0.051 Uiso 1 1 calc R . .
C37 C 0.17368(9) 0.3320(2) 0.09935(16) 0.0300(7) Uani 1 1 d . . .
C38 C 0.20838(11) 0.3757(2) 0.14195(19) 0.0415(9) Uani 1 1 d . . .
H38A H 0.2191 0.4151 0.1189 0.062 Uiso 1 1 calc R . .
H38B H 0.2269 0.3322 0.1611 0.062 Uiso 1 1 calc R . .
H38C H 0.2012 0.4076 0.1730 0.062 Uiso 1 1 calc R . .
C39 C 0.17243(10) -0.3016(2) 0.33527(16) 0.0328(7) Uani 1 1 d . . .
C40 C 0.20944(11) -0.3241(2) 0.38162(17) 0.0380(8) Uani 1 1 d . . .
H40A H 0.2151 -0.3846 0.3777 0.057 Uiso 1 1 calc R . .
H40B H 0.2077 -0.3134 0.4221 0.057 Uiso 1 1 calc R . .
H40C H 0.2293 -0.2888 0.3748 0.057 Uiso 1 1 calc R . .
C41 C 0.18474(11) 0.2881(3) 0.04859(17) 0.0407(8) Uani 1 1 d . . .
H41A H 0.1631 0.2577 0.0225 0.061 Uiso 1 1 calc R . .
H41B H 0.2049 0.2474 0.0657 0.061 Uiso 1 1 calc R . .
H41C H 0.1932 0.3311 0.0250 0.061 Uiso 1 1 calc R . .
C42 C 0.17756(13) 0.2262(3) 0.61081(17) 0.0469(10) Uani 1 1 d . . .
H42A H 0.1855 0.2397 0.6538 0.070 Uiso 1 1 calc R . .
H42B H 0.1984 0.2010 0.5997 0.070 Uiso 1 1 calc R . .
H42C H 0.1568 0.1855 0.6021 0.070 Uiso 1 1 calc R . .
C43 C 0.13223(10) 0.3478(3) 0.59125(17) 0.0377(8) Uani 1 1 d . . .
H43A H 0.1111 0.3080 0.5813 0.057 Uiso 1 1 calc R . .
H43B H 0.1249 0.4009 0.5686 0.057 Uiso 1 1 calc R . .
H43C H 0.1397 0.3602 0.6344 0.057 Uiso 1 1 calc R . .
C44 C 0.14289(14) -0.3608(3) 0.3488(3) 0.0683(16) Uani 1 1 d . . .
H44A H 0.1186 -0.3509 0.3190 0.102 Uiso 1 1 calc R . .
H44B H 0.1412 -0.3485 0.3891 0.102 Uiso 1 1 calc R . .
H44C H 0.1502 -0.4206 0.3468 0.102 Uiso 1 1 calc R . .
C45 C 0.17586(18) -0.3171(4) 0.2738(2) 0.078(2) Uani 1 1 d . . .
H45A H 0.1979 -0.2873 0.2697 0.118 Uiso 1 1 calc R . .
H45B H 0.1536 -0.2955 0.2436 0.118 Uiso 1 1 calc R . .
H45C H 0.1783 -0.3785 0.2678 0.118 Uiso 1 1 calc R . .
C46 C 0.06823(16) 0.4217(4) 0.3861(3) 0.0804(17) Uani 1 1 d . . .
H46A H 0.0750 0.4180 0.3482 0.096 Uiso 1 1 calc R B 1
H46B H 0.0744 0.3663 0.4073 0.096 Uiso 1 1 calc R B 1
C47 C 0.09153(18) 0.4953(4) 0.4267(3) 0.0829(18) Uani 1 1 d . . .
H47A H 0.0746 0.5400 0.4322 0.124 Uiso 1 1 calc R . .
H47B H 0.1090 0.5197 0.4071 0.124 Uiso 1 1 calc R . .
H47C H 0.1055 0.4718 0.4660 0.124 Uiso 1 1 calc R . .
C48 C 0.0427(2) 0.3855(5) 0.4072(4) 0.0465(19) Uani 0.50 1 d P A 2
H48A H 0.0268 0.4307 0.4165 0.056 Uiso 0.50 1 calc PR A 2
H48B H 0.0553 0.3553 0.4451 0.056 Uiso 0.50 1 calc PR A 2
O11 O 0.0196(2) 0.3262(4) 0.3656(3) 0.0506(16) Uani 0.50 1 d P A 2
C49 C 0.0585(3) 0.5266(8) 0.2268(6) 0.091(3) Uiso 0.60 1 d PD A 1
H49A H 0.0794 0.5243 0.2646 0.109 Uiso 0.60 1 calc PR A 1
H49B H 0.0674 0.5131 0.1919 0.109 Uiso 0.60 1 calc PR A 1
C50 C 0.0129(3) 0.6076(5) 0.2589(6) 0.074(3) Uani 0.60 1 d PD . 1
C52 C 0.0363(3) 0.6099(7) 0.2193(6) 0.098(4) Uani 0.60 1 d PD A 1
H52A H 0.0536 0.6592 0.2296 0.118 Uiso 0.60 1 calc PR A 1
H52B H 0.0207 0.6163 0.1770 0.118 Uiso 0.60 1 calc PR A 1
C53 C 0.0288(3) 0.4374(8) 0.3725(6) 0.072(3) Uani 0.50 1 d P A 1
H53A H 0.0221 0.4458 0.4101 0.086 Uiso 0.50 1 calc PR A 1
H53B H 0.0218 0.4896 0.3476 0.086 Uiso 0.50 1 calc PR A 1
C51 C 0.0799(5) 0.5178(10) 0.1840(7) 0.079(5) Uani 0.40 1 d PD A 2
H51A H 0.1058 0.5368 0.2040 0.095 Uiso 0.40 1 calc PR A 2
H51B H 0.0797 0.4795 0.1500 0.095 Uiso 0.40 1 calc PR A 2
C54 C 0.0637(3) 0.4770(9) 0.2259(10) 0.127(11) Uani 0.40 1 d PD A 2
H54A H 0.0777 0.5015 0.2654 0.153 Uiso 0.40 1 calc PR A 2
H54B H 0.0720 0.4169 0.2270 0.153 Uiso 0.40 1 calc PR A 2
C55 C 0.0548(9) 0.590(2) 0.1643(17) 0.181(13) Uiso 0.40 1 d PD A 2

loop_
_atom_site_aniso_label
_atom_site_aniso_U_11
_atom_site_aniso_U_22
_atom_site_aniso_U_33
_atom_site_aniso_U_23
_atom_site_aniso_U_13
_atom_site_aniso_U_12
Mn1 0.0098(3) 0.0172(3) 0.0330(4) 0.000 -0.0037(2) 0.000
Na1 0.0210(9) 0.0176(9) 0.126(2) 0.000 0.0147(12) 0.000
O6 0.0100(9) 0.0225(10) 0.0345(11) 0.0050(9) 0.0021(8) 0.0043(7)
C1 0.0121(12) 0.0155(12) 0.0246(14) 0.0022(11) 0.0014(10) -0.0021(10)
Mn2 0.0113(2) 0.0168(2) 0.0234(2) 0.00135(16) -0.00205(16) -0.00107(15)
O5 0.0075(8) 0.0253(10) 0.0310(11) 0.0050(9) -0.0054(8) -0.0081(8)
C2 0.0158(12) 0.0194(13) 0.0263(14) 0.0011(11) 0.0041(11) -0.0008(10)
O1 0.0135(9) 0.0151(9) 0.0238(10) -0.0004(8) 0.0020(7) -0.0030(7)
C3 0.0231(14) 0.0205(14) 0.0241(14) -0.0013(11) 0.0037(11) -0.0007(11)
O2 0.0154(9) 0.0149(9) 0.0247(10) 0.0016(8) 0.0013(8) 0.0019(7)
C4 0.0177(13) 0.0158(13) 0.0244(14) 0.0047(11) -0.0005(11) 0.0042(10)
O3 0.0120(8) 0.0137(9) 0.0242(10) 0.0014(8) -0.0042(7) -0.0006(7)
C5 0.0114(12) 0.0190(13) 0.0257(14) 0.0016(11) 0.0023(10) -0.0028(10)
O4 0.0122(9) 0.0226(11) 0.0394(13) 0.0019(9) -0.0162(9) -0.0017(8)
N3 0.0090(10) 0.0179(11) 0.0238(12) -0.0003(9) -0.0030(8) 0.0030(8)
C6 0.0225(14) 0.0179(13) 0.0253(14) -0.0007(11) -0.0011(11) -0.0026(11)
N2 0.0076(10) 0.0177(11) 0.0281(12) 0.0024(10) 0.0013(9) -0.0047(8)
C7 0.0179(13) 0.0179(13) 0.0302(15) 0.0020(12) -0.0056(11) -0.0046(11)
C8 0.0146(12) 0.0142(12) 0.0248(14) 0.0003(10) 0.0018(10) -0.0008(10)
C9 0.0154(13) 0.0177(13) 0.0239(14) 0.0035(11) -0.0031(11) -0.0027(10)
O10 0.087(6) 0.043(4) 0.058(5) -0.018(4) 0.004(4) -0.011(4)
C10 0.0150(12) 0.0154(12) 0.0283(15) -0.0022(11) 0.0019(11) -0.0026(10)
N1 0.0095(10) 0.0199(12) 0.0304(13) 0.0045(10) -0.0072(9) -0.0028(9)
C11 0.0111(12) 0.0154(12) 0.0265(14) -0.0007(11) 0.0000(10) -0.0016(10)
C12 0.0105(11) 0.0143(12) 0.0200(13) 0.0007(10) -0.0008(10) 0.0009(9)
C13 0.0183(13) 0.0159(13) 0.0164(12) -0.0017(10) 0.0006(10) -0.0006(10)
C14 0.0167(13) 0.0220(14) 0.0240(14) 0.0064(11) 0.0001(11) 0.0019(11)
C15 0.0187(13) 0.0182(13) 0.0226(14) -0.0021(11) -0.0002(11) -0.0001(10)
C16 0.0214(14) 0.0179(13) 0.0248(14) 0.0037(11) 0.0022(11) 0.0019(11)
C17 0.0174(13) 0.0182(13) 0.0224(14) -0.0027(11) 0.0016(10) 0.0036(10)
C18 0.0121(12) 0.0190(13) 0.0235(14) 0.0053(11) 0.0011(10) -0.0020(10)
C19 0.0176(13) 0.0189(13) 0.0194(13) 0.0002(11) 0.0009(10) 0.0023(10)
C20 0.0207(14) 0.0255(15) 0.0239(14) 0.0000(12) 0.0055(11) 0.0019(11)
C21 0.0170(13) 0.0190(13) 0.0244(14) 0.0036(11) -0.0022(11) -0.0002(11)
C22 0.0222(14) 0.0174(13) 0.0266(15) 0.0033(11) 0.0021(11) 0.0036(11)
C23 0.0287(16) 0.0303(16) 0.0260(15) -0.0003(13) 0.0046(12) 0.0008(13)
C24 0.0233(14) 0.0269(15) 0.0330(17) 0.0037(13) 0.0053(12) 0.0084(12)
C25 0.0198(14) 0.0307(16) 0.0393(18) -0.0019(14) 0.0112(13) -0.0023(12)
C26 0.0337(18) 0.0382(19) 0.0367(18) -0.0084(15) 0.0124(15) -0.0230(15)
C27 0.0273(15) 0.0226(14) 0.0233(15) -0.0022(12) 0.0038(12) -0.0036(12)
C28 0.0362(17) 0.0190(14) 0.0348(17) 0.0020(13) 0.0115(14) -0.0054(13)
C29 0.0203(14) 0.0235(15) 0.0277(15) 0.0031(12) -0.0063(11) -0.0070(11)
C30 0.0186(13) 0.0205(14) 0.0284(15) -0.0046(12) 0.0063(11) -0.0084(11)
C31 0.0227(14) 0.0266(15) 0.0265(15) 0.0042(13) -0.0083(12) 0.0000(12)
C32 0.0374(19) 0.0379(19) 0.049(2) 0.0096(16) 0.0221(17) 0.0197(16)
C33 0.0240(14) 0.0215(14) 0.0311(16) 0.0008(12) 0.0092(12) 0.0081(12)
C34 0.0388(18) 0.0213(15) 0.0391(18) -0.0051(14) 0.0065(15) 0.0070(13)
C35 0.040(2) 0.0343(19) 0.060(3) 0.0228(18) 0.0187(18) 0.0062(16)
C36 0.0286(16) 0.0364(18) 0.0310(17) -0.0090(14) 0.0004(13) -0.0083(14)
C37 0.0254(15) 0.0261(16) 0.0390(18) 0.0056(14) 0.0103(13) 0.0005(13)
C38 0.0371(19) 0.0336(18) 0.052(2) 0.0042(17) 0.0096(17) -0.0104(15)
C39 0.0313(17) 0.0229(16) 0.0363(18) -0.0018(13) -0.0018(14) 0.0097(13)
C40 0.0406(19) 0.0307(18) 0.0380(19) 0.0037(15) 0.0046(15) 0.0168(15)
C41 0.042(2) 0.044(2) 0.040(2) 0.0107(16) 0.0179(16) 0.0014(16)
C42 0.069(3) 0.0311(19) 0.0294(18) 0.0036(15) -0.0030(18) -0.0034(18)
C43 0.0345(18) 0.042(2) 0.0392(19) -0.0143(16) 0.0158(15) -0.0093(15)
C44 0.049(3) 0.0194(18) 0.130(5) 0.000(2) 0.017(3) 0.0000(17)
C45 0.109(5) 0.072(3) 0.041(2) -0.008(2) 0.001(3) 0.063(3)
C46 0.058(3) 0.074(4) 0.108(5) -0.003(4) 0.024(3) 0.014(3)
C47 0.074(4) 0.082(4) 0.084(4) -0.005(3) 0.010(3) -0.030(3)
C48 0.039(4) 0.036(4) 0.060(5) 0.001(4) 0.009(4) -0.003(3)
O11 0.059(4) 0.032(3) 0.048(4) -0.009(3) -0.003(3) -0.005(3)
C50 0.073(6) 0.037(4) 0.125(9) 0.016(5) 0.049(8) -0.002(3)
C52 0.098(9) 0.062(6) 0.124(10) 0.026(6) 0.016(7) -0.026(6)
C53 0.068(7) 0.060(6) 0.082(8) -0.017(6) 0.013(6) 0.007(5)
C51 0.121(13) 0.073(9) 0.072(9) 0.019(7) 0.071(9) 0.010(9)
C54 0.028(6) 0.036(7) 0.28(3) -0.002(11) -0.007(10) 0.008(5)

loop_
_atom_type_symbol
_atom_type_description
_atom_type_scat_dispersion_real
_atom_type_scat_dispersion_imag
_atom_type_scat_source
C C 0.0033 0.0016 'International Tables Vol C Tables 4.2.6.8 and 6.1.1.4'
H H 0.0000 0.0000 'International Tables Vol C Tables 4.2.6.8 and 6.1.1.4'
N N 0.0061 0.0033 'International Tables Vol C Tables 4.2.6.8 and 6.1.1.4'
O O 0.0106 0.0060 'International Tables Vol C Tables 4.2.6.8 and 6.1.1.4'
Na Na 0.0362 0.0249 'International Tables Vol C Tables 4.2.6.8 and 6.1.1.4'
Mn Mn 0.3368 0.7283 'International Tables Vol C Tables 4.2.6.8 and 6.1.1.4'

loop_
_geom_angle_atom_site_label_1
_geom_angle_atom_site_label_2
_geom_angle_atom_site_label_3
_geom_angle
_geom_angle_site_symmetry_1
_geom_angle_site_symmetry_3
O5 Mn1 O5 169.06(13) . 2
O5 Mn1 O6 95.10(9) . 2
O5 Mn1 O6 93.21(8) 2 2
O5 Mn1 O6 93.21(9) . .
O5 Mn1 O6 95.10(9) 2 .
O6 Mn1 O6 81.08(12) 2 .
O5 Mn1 O4 91.46(9) . .
O5 Mn1 O4 81.40(8) 2 .
O6 Mn1 O4 169.49(9) 2 .
O6 Mn1 O4 90.37(9) . .
O5 Mn1 O4 81.40(8) . 2
O5 Mn1 O4 91.46(9) 2 2
O6 Mn1 O4 90.37(9) 2 2
O6 Mn1 O4 169.49(9) . 2
O4 Mn1 O4 98.74(13) . 2
O5 Mn1 Na1 95.47(7) . .
O5 Mn1 Na1 95.47(7) 2 .
O6 Mn1 Na1 40.54(6) 2 .
O6 Mn1 Na1 40.54(6) . .
O4 Mn1 Na1 130.63(7) . .
O4 Mn1 Na1 130.63(7) 2 .
O10 Na1 O10 149.5(5) . 2
O10 Na1 O6 90.0(2) . 2
O10 Na1 O6 115.7(3) 2 2
O10 Na1 O6 115.7(3) . .
O10 Na1 O6 90.0(2) 2 .
O6 Na1 O6 68.90(11) 2 .
O10 Na1 O13 62.2(3) . 2
O10 Na1 O13 89.8(3) 2 2
O6 Na1 O13 118.8(2) 2 2
O6 Na1 O13 171.3(2) . 2
O10 Na1 O13 89.8(3) . .
O10 Na1 O13 62.2(3) 2 .
O6 Na1 O13 171.3(2) 2 .
O6 Na1 O13 118.8(2) . .
O13 Na1 O13 53.9(4) 2 .
O10 Na1 O11 17.5(2) . .
O10 Na1 O11 164.7(3) 2 .
O6 Na1 O11 79.21(16) 2 .
O6 Na1 O11 98.82(17) . .
O13 Na1 O11 79.6(3) 2 .
O13 Na1 O11 102.6(3) . .
O10 Na1 O11 164.7(3) . 2
O10 Na1 O11 17.5(2) 2 2
O6 Na1 O11 98.82(17) 2 2
O6 Na1 O11 79.21(16) . 2
O13 Na1 O11 102.6(3) 2 2
O13 Na1 O11 79.6(3) . 2
O11 Na1 O11 177.6(3) . 2
O10 Na1 Mn1 105.3(2) . .
O10 Na1 Mn1 105.3(2) 2 .
O6 Na1 Mn1 34.45(6) 2 .
O6 Na1 Mn1 34.45(6) . .
O13 Na1 Mn1 153.0(2) 2 .
O13 Na1 Mn1 153.0(2) . .
O11 Na1 Mn1 88.82(16) . .
O11 Na1 Mn1 88.82(16) 2 .
N3 O6 Mn1 117.35(16) . .
N3 O6 Na1 134.77(17) . .
Mn1 O6 Na1 105.01(9) . .
O3 C1 C9 120.7(2) . .
O3 C1 C18 119.7(2) . .
C9 C1 C18 119.6(3) . .
O2 Mn2 O1 93.67(9) . .
O2 Mn2 O3 93.49(9) . .
O1 Mn2 O3 93.11(9) . .
O2 Mn2 N2 177.72(9) . .
O1 Mn2 N2 88.51(9) . .
O3 Mn2 N2 87.06(9) . .
O2 Mn2 N3 88.71(9) . .
O1 Mn2 N3 86.43(9) . .
O3 Mn2 N3 177.78(10) . .
N2 Mn2 N3 90.75(10) . .
O2 Mn2 N1 87.57(10) . .
O1 Mn2 N1 177.89(9) . .
O3 Mn2 N1 88.51(9) . .
N2 Mn2 N1 90.23(10) . .
N3 Mn2 N1 91.90(10) . .
N2 O5 Mn1 117.40(17) . .
C11 C2 C15 121.6(3) . .
C12 O1 Mn2 127.38(17) . .
C16 C3 C20 117.0(3) . .
C16 C3 C37 123.2(3) . .
C20 C3 C37 119.7(3) . .
C13 O2 Mn2 127.56(18) . .
N3 C4 C19 125.0(3) . .
C1 O3 Mn2 127.90(18) . .
N2 C5 C11 124.7(3) . .
N1 O4 Mn1 115.93(18) . .
C4 N3 O6 117.5(2) . .
C4 N3 Mn2 123.30(19) . .
O6 N3 Mn2 118.64(18) . .
C22 C6 C9 121.7(3) . .
C5 N2 O5 116.6(2) . .
C5 N2 Mn2 123.21(18) . .
O5 N2 Mn2 119.44(18) . .
N1 C7 C9 125.3(3) . .
C10 C8 C12 117.3(3) . .
C10 C8 C30 121.6(2) . .
C12 C8 C30 121.1(3) . .
C6 C9 C1 119.9(3) . .
C6 C9 C7 117.8(3) . .
C1 C9 C7 121.9(3) . .
C53 O10 Na1 130.0(8) . .
C8 C10 C15 124.4(3) . .
C7 N1 O4 117.6(2) . .
C7 N1 Mn2 123.35(19) . .
O4 N1 Mn2 118.69(18) . .
C2 C11 C12 120.1(2) . .
C2 C11 C5 117.6(3) . .
C12 C11 C5 121.9(3) . .
O1 C12 C11 120.8(2) . .
O1 C12 C8 119.6(2) . .
C11 C12 C8 119.5(3) . .
C54 O13 C49 29.4(6) . .
C54 O13 Na1 118.8(7) . .
C49 O13 Na1 147.2(7) . .
O2 C13 C19 120.3(2) . .
O2 C13 C17 119.6(2) . .
C19 C13 C17 120.0(3) . .
C18 C14 C22 124.2(3) . .
C2 C15 C10 116.8(3) . .
C2 C15 C27 120.0(3) . .
C10 C15 C27 123.2(3) . .
C3 C16 C19 121.5(3) . .
C20 C17 C13 117.1(3) . .
C20 C17 C33 122.0(3) . .
C13 C17 C33 120.9(3) . .
C14 C18 C1 117.1(3) . .
C14 C18 C21 121.9(2) . .
C1 C18 C21 120.9(3) . .
C16 C19 C13 119.8(3) . .
C16 C19 C4 117.7(3) . .
C13 C19 C4 122.4(3) . .
C17 C20 C3 124.4(3) . .
C23 C21 C31 107.7(3) . .
C23 C21 C18 109.2(2) . .
C31 C21 C18 111.7(2) . .
C23 C21 C29 110.3(3) . .
C31 C21 C29 107.0(2) . .
C18 C21 C29 110.9(2) . .
C6 C22 C14 117.3(3) . .
C6 C22 C39 120.5(3) . .
C14 C22 C39 122.1(3) . .
C42 C27 C43 110.4(3) . .
C42 C27 C15 108.9(3) . .
C43 C27 C15 109.7(3) . .
C42 C27 C36 108.2(3) . .
C43 C27 C36 107.7(3) . .
C15 C27 C36 111.9(3) . .
C26 C30 C8 111.8(3) . .
C26 C30 C28 107.3(3) . .
C8 C30 C28 109.6(2) . .
C26 C30 C25 107.9(3) . .
C8 C30 C25 110.5(2) . .
C28 C30 C25 109.7(3) . .
C32 C33 C34 107.6(3) . .
C32 C33 C24 107.5(3) . .
C34 C33 C24 109.3(3) . .
C32 C33 C17 111.7(3) . .
C34 C33 C17 109.8(3) . .
C24 C33 C17 110.8(2) . .
C41 C37 C35 108.5(3) . .
C41 C37 C3 110.3(3) . .
C35 C37 C3 111.5(3) . .
C41 C37 C38 108.9(3) . .
C35 C37 C38 108.9(3) . .
C3 C37 C38 108.7(3) . .
C45 C39 C40 108.7(3) . .
C45 C39 C22 110.1(3) . .
C40 C39 C22 112.9(3) . .
C45 C39 C44 111.7(4) . .
C40 C39 C44 106.0(3) . .
C22 C39 C44 107.5(3) . .
C48 C46 C53 49.1(7) . .
C48 C46 C47 114.9(7) . .
C53 C46 C47 110.9(6) . .
C46 C48 O11 112.6(8) . .
C48 O11 Na1 128.4(6) . .
C52 C49 O13 92.6(8) . .
C50 C50 C52 117.4(19) 2 .
C50 C52 C49 108.7(9) . .
O10 C53 C46 107.6(9) . .
C55 C51 C54 100.9(18) . .
C51 C54 O13 133.0(14) . .

loop_
_geom_bond_atom_site_label_1
_geom_bond_atom_site_label_2
_geom_bond_distance
_geom_bond_site_symmetry_2
Mn1 O5 1.917(2) .
Mn1 O5 1.917(2) 2
Mn1 O6 2.047(2) 2
Mn1 O6 2.047(2) .
Mn1 O4 2.052(2) .
Mn1 O4 2.052(2) 2
Mn1 Na1 3.494(2) .
Na1 O10 2.104(8) .
Na1 O10 2.104(8) 2
Na1 O6 2.351(3) 2
Na1 O6 2.351(3) .
Na1 O13 2.468(9) 2
Na1 O13 2.468(9) .
Na1 O11 2.571(7) .
Na1 O11 2.571(7) 2
O6 N3 1.356(3) .
C1 O3 1.322(3) .
C1 C9 1.416(4) .
C1 C18 1.425(4) .
Mn2 O2 1.861(2) .
Mn2 O1 1.8649(19) .
Mn2 O3 1.870(2) .
Mn2 N2 1.992(2) .
Mn2 N3 1.993(2) .
Mn2 N1 1.995(2) .
O5 N2 1.364(3) .
C2 C11 1.393(4) .
C2 C15 1.393(4) .
O1 C12 1.330(3) .
C3 C16 1.378(4) .
C3 C20 1.410(4) .
C3 C37 1.536(4) .
O2 C13 1.331(3) .
C4 N3 1.283(4) .
C4 C19 1.443(4) .
C5 N2 1.283(4) .
C5 C11 1.446(4) .
O4 N1 1.363(3) .
C6 C22 1.378(4) .
C6 C9 1.402(4) .
C7 N1 1.286(4) .
C7 C9 1.438(4) .
C8 C10 1.392(4) .
C8 C12 1.416(4) .
C8 C30 1.536(4) .
O10 C53 1.426(13) .
C10 C15 1.397(4) .
C11 C12 1.415(4) .
O13 C54 1.546(15) .
O13 C49 1.607(12) .
C13 C19 1.411(4) .
C13 C17 1.419(4) .
C14 C18 1.391(4) .
C14 C22 1.403(4) .
C15 C27 1.536(4) .
C16 C19 1.409(4) .
C17 C20 1.386(4) .
C17 C33 1.536(4) .
C18 C21 1.539(4) .
C21 C23 1.531(4) .
C21 C31 1.537(4) .
C21 C29 1.540(4) .
C22 C39 1.537(4) .
C24 C33 1.533(4) .
C25 C30 1.540(4) .
C26 C30 1.531(4) .
C27 C42 1.518(5) .
C27 C43 1.530(5) .
C27 C36 1.536(4) .
C28 C30 1.538(5) .
C32 C33 1.528(4) .
C33 C34 1.532(5) .
C35 C37 1.530(5) .
C37 C41 1.528(5) .
C37 C38 1.543(5) .
C39 C45 1.495(6) .
C39 C40 1.525(5) .
C39 C44 1.548(6) .
C46 C48 1.328(11) .
C46 C53 1.441(13) .
C46 C47 1.579(9) .
C48 O11 1.433(10) .
C49 C52 1.529(13) .
C50 C50 0.93(2) 2
C50 C52 1.454(13) .
C51 C55 1.454(18) .
C51 C54 1.447(16) .

loop_
_platon_squeeze_void_nr
_platon_squeeze_void_average_x
_platon_squeeze_void_average_y
_platon_squeeze_void_average_z
_platon_squeeze_void_volume
_platon_squeeze_void_count_electrons
1 0.000 -0.006 0.011 1513 259
2 0.500 -0.054 0.539 1513 259
